data_7022708
loop_
_publ_author_name
'Wang, Chuanyong'
'Zhang, Xingmin'
'Xue, Mingqiang'
'Zhang, Yong'
'Shen, Qi'

_publ_section_title
;
 Unprecedented reaction of bridged bis(guanidinate) lanthanide complexes:
 sterically induced deprotonation.
;
_journal_issue 19
_journal_name_full 'Dalton transactions (Cambridge, England : 2003)'
_journal_page_first 7009
_journal_page_last 7018
_journal_paper_doi 10.1039/c3dt32882a
_journal_volume 42
_journal_year 2013
_chemical_formula_moiety 'C52 H80 Li4 N12 O'
_chemical_formula_sum 'C52 H80 Li4 N12 O'
_chemical_formula_weight 917.04
_chemical_name_systematic
;
?
;
_space_group_IT_number 2
_symmetry_cell_setting triclinic
_symmetry_Int_Tables_number 2
_symmetry_space_group_name_Hall '-P 1'
_symmetry_space_group_name_H-M 'P -1'
_atom_sites_solution_hydrogens geom
_atom_sites_solution_primary direct
_atom_sites_solution_secondary difmap
_audit_creation_method SHELXL-97
_cell_angle_alpha 86.141(18)
_cell_angle_beta 85.522(18)
_cell_angle_gamma 64.633(12)
_cell_formula_units_Z 2
_cell_length_a 11.100(2)
_cell_length_b 12.745(3)
_cell_length_c 21.549(6)
_cell_measurement_reflns_used 9372
_cell_measurement_temperature 223(2)
_cell_measurement_theta_max 27.6
_cell_measurement_theta_min 3.2
_cell_volume 2744.2(12)
_computing_cell_refinement CrystalClear
_computing_data_collection CrystalClear
_computing_data_reduction CrystalStructure
_computing_molecular_graphics 'Bruker SHELXTL'
_computing_publication_material 'Bruker SHELXTL'
_computing_structure_refinement 'SHELXL-97 (Sheldrick, 1997)'
_computing_structure_solution 'SHELXS-97 (Sheldrick, 1990)'
_diffrn_ambient_temperature 223(2)
_diffrn_detector_area_resol_mean 14.63
_diffrn_measured_fraction_theta_full 0.994
_diffrn_measured_fraction_theta_max 0.994
_diffrn_measurement_device_type 'Rigaku Saturn'
_diffrn_measurement_method \w
_diffrn_radiation_monochromator graphite
_diffrn_radiation_source 'fine-focus sealed tube'
_diffrn_radiation_type MoK\a
_diffrn_radiation_wavelength 0.71075
_diffrn_reflns_av_R_equivalents 0.0740
_diffrn_reflns_av_unetI/netI 0.1119
_diffrn_reflns_limit_h_max 13
_diffrn_reflns_limit_h_min -13
_diffrn_reflns_limit_k_max 14
_diffrn_reflns_limit_k_min -15
_diffrn_reflns_limit_l_max 26
_diffrn_reflns_limit_l_min -23
_diffrn_reflns_number 23279
_diffrn_reflns_theta_full 25.50
_diffrn_reflns_theta_max 25.50
_diffrn_reflns_theta_min 3.21
_exptl_absorpt_coefficient_mu 0.067
_exptl_absorpt_correction_T_max 0.981
_exptl_absorpt_correction_T_min 0.789
_exptl_absorpt_correction_type multi-scan
_exptl_absorpt_process_details 'Jacobson, R. (1998) Private communication'
_exptl_crystal_colour colorless
_exptl_crystal_density_diffrn 1.110
_exptl_crystal_density_method 'not measured'
_exptl_crystal_description chip
_exptl_crystal_F_000 992
_exptl_crystal_size_max 0.70
_exptl_crystal_size_mid 0.30
_exptl_crystal_size_min 0.30
_refine_diff_density_max 0.230
_refine_diff_density_min -0.258
_refine_diff_density_rms 0.049
_refine_ls_extinction_method none
_refine_ls_goodness_of_fit_ref 1.012
_refine_ls_hydrogen_treatment mixed
_refine_ls_matrix_type full
_refine_ls_number_parameters 651
_refine_ls_number_reflns 10188
_refine_ls_number_restraints 4
_refine_ls_restrained_S_all 1.012
_refine_ls_R_factor_all 0.1753
_refine_ls_R_factor_gt 0.0854
_refine_ls_shift/su_max 0.000
_refine_ls_shift/su_mean 0.000
_refine_ls_structure_factor_coef Fsqd
_refine_ls_weighting_details 'calc w=1/[\s^2^(Fo^2^)+(0.1163P)^2^+0.0000P] where P=(Fo^2^+2Fc^2^)/3'
_refine_ls_weighting_scheme calc
_refine_ls_wR_factor_gt 0.1961
_refine_ls_wR_factor_ref 0.2497
_reflns_number_gt 4886
_reflns_number_total 10188
_reflns_threshold_expression >2sigma(I)
_cod_data_source_file c3dt32882a.txt
_cod_data_source_block complex1
_cod_original_cell_volume 2744.4(11)
_cod_database_code 7022708

loop_
_symmetry_equiv_pos_as_xyz
'x, y, z'
'-x, -y, -z'

loop_
_atom_site_label
_atom_site_type_symbol
_atom_site_fract_x
_atom_site_fract_y
_atom_site_fract_z
_atom_site_U_iso_or_equiv
_atom_site_adp_type
_atom_site_occupancy
_atom_site_symmetry_multiplicity
_atom_site_calc_flag
_atom_site_refinement_flags
O1 O 0.0132(3) 0.4625(3) 0.16422(13) 0.0638(8) Uani 1 1 d .
N1 N 0.0952(3) 0.2776(3) 0.35189(13) 0.0451(8) Uani 1 1 d .
N2 N 0.0376(3) 0.1233(3) 0.36846(13) 0.0467(8) Uani 1 1 d .
N3 N 0.0212(4) 0.2362(3) 0.45368(15) 0.0616(10) Uani 1 1 d D
H3 H 0.001(5) 0.184(3) 0.4741(19) 0.092 Uiso 1 1 d D
N4 N 0.2928(3) 0.3417(3) 0.29318(14) 0.0446(8) Uani 1 1 d .
N5 N 0.5118(3) 0.2357(3) 0.26157(13) 0.0436(8) Uani 1 1 d .
N6 N 0.4609(3) 0.3909(3) 0.32901(16) 0.0563(9) Uani 1 1 d D
H6 H 0.5453(16) 0.375(4) 0.323(2) 0.084 Uiso 1 1 d D
N7 N 0.3071(3) 0.0854(2) 0.23045(12) 0.0397(7) Uani 1 1 d .
N8 N 0.3877(3) 0.0358(2) 0.32763(12) 0.0418(7) Uani 1 1 d .
N9 N 0.4540(4) -0.1134(3) 0.25574(15) 0.0591(10) Uani 1 1 d D
H9 H 0.496(4) -0.160(3) 0.2862(15) 0.089 Uiso 1 1 d D
N10 N 0.3193(3) 0.2432(3) 0.13355(13) 0.0400(7) Uani 1 1 d .
N11 N 0.3142(3) 0.4240(3) 0.10845(14) 0.0467(8) Uani 1 1 d .
N12 N 0.4732(4) 0.2626(3) 0.05467(16) 0.0584(9) Uani 1 1 d D
H12 H 0.502(5) 0.312(3) 0.0367(19) 0.088 Uiso 1 1 d D
C1 C 0.0478(4) 0.2105(3) 0.39167(16) 0.0464(9) Uani 1 1 d .
C2 C 0.4251(4) 0.3231(3) 0.29301(16) 0.0432(9) Uani 1 1 d .
C3 C 0.0089(3) 0.3955(3) 0.34214(16) 0.0443(9) Uani 1 1 d .
C4 C -0.1268(4) 0.4353(4) 0.35974(18) 0.0608(11) Uani 1 1 d .
H4 H -0.1581 0.3820 0.3780 0.073 Uiso 1 1 calc R
C5 C -0.2184(4) 0.5520(5) 0.3512(2) 0.0728(14) Uani 1 1 d .
H5 H -0.3086 0.5756 0.3645 0.087 Uiso 1 1 calc R
C6 C -0.1769(4) 0.6307(4) 0.3238(2) 0.0643(12) Uani 1 1 d .
H6A H -0.2389 0.7084 0.3178 0.077 Uiso 1 1 calc R
C7 C -0.0427(4) 0.5973(3) 0.30443(17) 0.0513(10) Uani 1 1 d .
C8 C -0.0063(5) 0.6846(4) 0.2762(2) 0.0692(13) Uani 1 1 d .
H8 H -0.0714 0.7616 0.2718 0.083 Uiso 1 1 calc R
C9 C 0.1208(6) 0.6574(4) 0.2559(2) 0.0778(14) Uani 1 1 d .
H9A H 0.1448 0.7157 0.2383 0.093 Uiso 1 1 calc R
C10 C 0.2178(4) 0.5423(3) 0.26085(19) 0.0561(11) Uani 1 1 d .
H10 H 0.3044 0.5244 0.2434 0.067 Uiso 1 1 calc R
C11 C 0.1914(4) 0.4536(3) 0.29037(16) 0.0425(9) Uani 1 1 d .
C12 C 0.0550(3) 0.4782(3) 0.31232(15) 0.0373(8) Uani 1 1 d .
C13 C 0.0053(4) 0.0411(3) 0.40920(17) 0.0518(10) Uani 1 1 d .
H13 H 0.0519 0.0280 0.4483 0.062 Uiso 1 1 calc R
C14 C -0.1442(4) 0.0867(5) 0.4253(2) 0.0742(14) Uani 1 1 d .
H14A H -0.1758 0.1608 0.4449 0.111 Uiso 1 1 calc R
H14B H -0.1613 0.0316 0.4536 0.111 Uiso 1 1 calc R
H14C H -0.1908 0.0967 0.3875 0.111 Uiso 1 1 calc R
C15 C 0.0558(5) -0.0731(4) 0.3769(2) 0.0773(14) Uani 1 1 d .
H15A H 0.0120 -0.0611 0.3381 0.116 Uiso 1 1 calc R
H15B H 0.0364 -0.1289 0.4037 0.116 Uiso 1 1 calc R
H15C H 0.1515 -0.1025 0.3682 0.116 Uiso 1 1 calc R
C16 C 0.0573(4) 0.3157(3) 0.48593(18) 0.0553(11) Uani 1 1 d .
H16 H 0.0725 0.3702 0.4549 0.066 Uiso 1 1 calc R
C17 C -0.0568(5) 0.3844(4) 0.5315(2) 0.0813(15) Uani 1 1 d .
H17A H -0.1372 0.4272 0.5091 0.122 Uiso 1 1 calc R
H17B H -0.0343 0.4384 0.5522 0.122 Uiso 1 1 calc R
H17C H -0.0718 0.3315 0.5622 0.122 Uiso 1 1 calc R
C18 C 0.1822(5) 0.2493(5) 0.5202(3) 0.105(2) Uani 1 1 d .
H18A H 0.1694 0.1930 0.5493 0.157 Uiso 1 1 calc R
H18B H 0.2021 0.3027 0.5428 0.157 Uiso 1 1 calc R
H18C H 0.2559 0.2092 0.4906 0.157 Uiso 1 1 calc R
C19 C 0.6548(4) 0.1916(3) 0.27140(18) 0.0505(10) Uani 1 1 d .
H19 H 0.6652 0.2009 0.3156 0.061 Uiso 1 1 calc R
C20 C 0.7205(5) 0.2569(4) 0.2311(2) 0.0756(14) Uani 1 1 d .
H20A H 0.7143 0.2461 0.1875 0.113 Uiso 1 1 calc R
H20B H 0.8137 0.2273 0.2404 0.113 Uiso 1 1 calc R
H20C H 0.6755 0.3390 0.2395 0.113 Uiso 1 1 calc R
C21 C 0.7222(4) 0.0629(4) 0.2584(2) 0.0640(12) Uani 1 1 d .
H21A H 0.6763 0.0231 0.2830 0.096 Uiso 1 1 calc R
H21B H 0.8146 0.0310 0.2694 0.096 Uiso 1 1 calc R
H21C H 0.7187 0.0526 0.2145 0.096 Uiso 1 1 calc R
C22 C 0.3903(4) 0.4469(4) 0.38617(19) 0.0597(12) Uani 1 1 d .
H22 H 0.2949 0.4635 0.3844 0.072 Uiso 1 1 calc R
C23 C 0.4004(7) 0.5617(5) 0.3899(3) 0.115(2) Uani 1 1 d .
H23A H 0.4933 0.5470 0.3918 0.173 Uiso 1 1 calc R
H23B H 0.3503 0.6008 0.4269 0.173 Uiso 1 1 calc R
H23C H 0.3639 0.6104 0.3533 0.173 Uiso 1 1 calc R
C24 C 0.4443(7) 0.3693(5) 0.4432(2) 0.122(2) Uani 1 1 d .
H24A H 0.4325 0.2985 0.4409 0.183 Uiso 1 1 calc R
H24B H 0.3965 0.4095 0.4803 0.183 Uiso 1 1 calc R
H24C H 0.5386 0.3500 0.4450 0.183 Uiso 1 1 calc R
C25 C 0.3830(4) 0.0002(3) 0.27245(16) 0.0422(9) Uani 1 1 d .
C26 C 0.3691(4) 0.3137(3) 0.09787(15) 0.0412(9) Uani 1 1 d .
C27 C 0.2273(3) 0.0614(3) 0.19126(15) 0.0359(8) Uani 1 1 d .
C28 C 0.1713(4) -0.0135(3) 0.21249(18) 0.0493(10) Uani 1 1 d .
H28 H 0.1924 -0.0500 0.2521 0.059 Uiso 1 1 calc R
C29 C 0.0841(4) -0.0381(3) 0.17793(19) 0.0542(10) Uani 1 1 d .
H29 H 0.0480 -0.0893 0.1944 0.065 Uiso 1 1 calc R
C30 C 0.0537(4) 0.0126(3) 0.12131(19) 0.0507(10) Uani 1 1 d .
H30 H -0.0031 -0.0042 0.0977 0.061 Uiso 1 1 calc R
C31 C 0.1062(3) 0.0914(3) 0.09649(16) 0.0440(9) Uani 1 1 d .
C32 C 0.0712(4) 0.1407(3) 0.03609(18) 0.0506(10) Uani 1 1 d .
H32 H 0.0126 0.1230 0.0143 0.061 Uiso 1 1 calc R
C33 C 0.1225(4) 0.2138(4) 0.00967(18) 0.0578(11) Uani 1 1 d .
H33 H 0.1017 0.2432 -0.0312 0.069 Uiso 1 1 calc R
C34 C 0.2052(4) 0.2463(3) 0.04147(16) 0.0488(10) Uani 1 1 d .
H34 H 0.2366 0.2986 0.0218 0.059 Uiso 1 1 calc R
C35 C 0.2429(3) 0.2028(3) 0.10235(15) 0.0389(8) Uani 1 1 d .
C36 C 0.1941(3) 0.1202(3) 0.13075(15) 0.0358(8) Uani 1 1 d .
C37 C 0.4837(4) -0.0411(3) 0.37136(16) 0.0488(10) Uani 1 1 d .
H37 H 0.5655 -0.0925 0.3475 0.059 Uiso 1 1 calc R
C38 C 0.4302(5) -0.1165(4) 0.4115(2) 0.0763(14) Uani 1 1 d .
H38A H 0.3504 -0.0672 0.4354 0.114 Uiso 1 1 calc R
H38B H 0.4974 -0.1663 0.4396 0.114 Uiso 1 1 calc R
H38C H 0.4088 -0.1640 0.3850 0.114 Uiso 1 1 calc R
C39 C 0.5190(4) 0.0340(4) 0.41148(18) 0.0614(12) Uani 1 1 d .
H39A H 0.5484 0.0840 0.3850 0.092 Uiso 1 1 calc R
H39B H 0.5900 -0.0153 0.4380 0.092 Uiso 1 1 calc R
H39C H 0.4410 0.0812 0.4371 0.092 Uiso 1 1 calc R
C40 C 0.5016(4) -0.1543(3) 0.19213(19) 0.0617(12) Uani 1 1 d .
H40 H 0.4317 -0.1058 0.1634 0.074 Uiso 1 1 calc R
C41 C 0.5165(7) -0.2773(5) 0.1911(3) 0.123(2) Uani 1 1 d .
H41A H 0.5827 -0.3260 0.2200 0.184 Uiso 1 1 calc R
H41B H 0.5451 -0.3058 0.1494 0.184 Uiso 1 1 calc R
H41C H 0.4315 -0.2793 0.2032 0.184 Uiso 1 1 calc R
C42 C 0.6273(6) -0.1425(5) 0.1715(2) 0.0946(17) Uani 1 1 d .
H42A H 0.6096 -0.0610 0.1691 0.142 Uiso 1 1 calc R
H42B H 0.6589 -0.1753 0.1309 0.142 Uiso 1 1 calc R
H42C H 0.6948 -0.1836 0.2013 0.142 Uiso 1 1 calc R
C43 C 0.3668(4) 0.5017(3) 0.07553(19) 0.0547(10) Uani 1 1 d .
H43 H 0.3922 0.4774 0.0320 0.066 Uiso 1 1 calc R
C44 C 0.2591(5) 0.6246(4) 0.0748(3) 0.1008(19) Uani 1 1 d .
H44A H 0.1828 0.6277 0.0543 0.151 Uiso 1 1 calc R
H44B H 0.2933 0.6757 0.0523 0.151 Uiso 1 1 calc R
H44C H 0.2321 0.6495 0.1172 0.151 Uiso 1 1 calc R
C45 C 0.4912(5) 0.4923(5) 0.1058(2) 0.0808(15) Uani 1 1 d .
H45A H 0.4675 0.5178 0.1483 0.121 Uiso 1 1 calc R
H45B H 0.5275 0.5408 0.0824 0.121 Uiso 1 1 calc R
H45C H 0.5575 0.4121 0.1061 0.121 Uiso 1 1 calc R
C46 C 0.5524(4) 0.1382(4) 0.04559(18) 0.0558(11) Uani 1 1 d .
H46 H 0.5074 0.0946 0.0693 0.067 Uiso 1 1 calc R
C47 C 0.5642(5) 0.1119(4) -0.0223(2) 0.0788(15) Uani 1 1 d .
H47A H 0.4761 0.1322 -0.0368 0.118 Uiso 1 1 calc R
H47B H 0.6194 0.0297 -0.0276 0.118 Uiso 1 1 calc R
H47C H 0.6049 0.1567 -0.0462 0.118 Uiso 1 1 calc R
C48 C 0.6907(5) 0.0995(5) 0.0695(2) 0.0870(16) Uani 1 1 d .
H48A H 0.7374 0.1388 0.0450 0.130 Uiso 1 1 calc R
H48B H 0.7402 0.0162 0.0658 0.130 Uiso 1 1 calc R
H48C H 0.6828 0.1190 0.1128 0.130 Uiso 1 1 calc R
C49 C -0.0727(5) 0.4069(4) 0.1819(2) 0.0705(13) Uani 1 1 d .
H49A H -0.1306 0.4432 0.2183 0.085 Uiso 1 1 calc R
H49B H -0.0199 0.3243 0.1922 0.085 Uiso 1 1 calc R
C50 C -0.1540(5) 0.4204(5) 0.1278(2) 0.0810(15) Uani 1 1 d .
H50A H -0.2479 0.4432 0.1413 0.097 Uiso 1 1 calc R
H50B H -0.1209 0.3478 0.1057 0.097 Uiso 1 1 calc R
C51 C -0.1382(5) 0.5141(5) 0.0872(2) 0.0861(16) Uani 1 1 d .
H51A H -0.1018 0.4854 0.0456 0.103 Uiso 1 1 calc R
H51B H -0.2249 0.5809 0.0829 0.103 Uiso 1 1 calc R
C52 C -0.0478(6) 0.5477(5) 0.1164(3) 0.103(2) Uani 1 1 d .
H52A H 0.0203 0.5514 0.0857 0.124 Uiso 1 1 calc R
H52B H -0.0969 0.6244 0.1342 0.124 Uiso 1 1 calc R
Li1 Li 0.1278(8) 0.1429(7) 0.2893(3) 0.067(2) Uani 1 1 d .
Li2 Li 0.2863(7) 0.2066(6) 0.3347(3) 0.0564(17) Uani 1 1 d .
Li3 Li 0.3906(6) 0.1934(5) 0.2154(3) 0.0472(15) Uani 1 1 d .
Li4 Li 0.1962(7) 0.4115(7) 0.1783(3) 0.0616(18) Uani 1 1 d .

loop_
_atom_site_aniso_label
_atom_site_aniso_U_11
_atom_site_aniso_U_22
_atom_site_aniso_U_33
_atom_site_aniso_U_23
_atom_site_aniso_U_13
_atom_site_aniso_U_12
O1 0.0515(17) 0.077(2) 0.0672(18) 0.0074(16) -0.0031(14) -0.0330(16)
N1 0.0450(18) 0.0413(19) 0.0478(18) 0.0003(14) 0.0056(14) -0.0188(15)
N2 0.053(2) 0.050(2) 0.0425(17) 0.0037(15) 0.0001(15) -0.0285(16)
N3 0.088(3) 0.069(3) 0.0438(19) -0.0045(17) 0.0080(18) -0.050(2)
N4 0.0349(17) 0.0422(19) 0.0580(19) -0.0070(14) 0.0018(14) -0.0176(14)
N5 0.0329(16) 0.0499(19) 0.0427(16) -0.0042(14) -0.0009(13) -0.0123(14)
N6 0.047(2) 0.063(2) 0.065(2) -0.0209(18) 0.0076(18) -0.0288(18)
N7 0.0492(18) 0.0296(16) 0.0368(15) 0.0067(12) -0.0093(14) -0.0134(14)
N8 0.0444(17) 0.0405(17) 0.0355(16) 0.0030(13) -0.0061(13) -0.0133(14)
N9 0.073(2) 0.0366(19) 0.0462(19) -0.0046(15) -0.0193(17) 0.0004(17)
N10 0.0393(17) 0.0489(19) 0.0377(16) 0.0045(14) -0.0028(13) -0.0250(15)
N11 0.0491(19) 0.049(2) 0.0467(17) 0.0020(15) 0.0015(15) -0.0266(16)
N12 0.065(2) 0.057(2) 0.056(2) -0.0031(17) 0.0177(18) -0.0320(19)
C1 0.044(2) 0.052(2) 0.040(2) 0.0037(18) 0.0025(17) -0.0198(19)
C2 0.045(2) 0.045(2) 0.045(2) 0.0003(17) -0.0049(17) -0.0235(18)
C3 0.035(2) 0.053(2) 0.0371(18) -0.0030(17) -0.0015(16) -0.0113(18)
C4 0.044(2) 0.076(3) 0.053(2) 0.005(2) 0.0027(19) -0.018(2)
C5 0.039(2) 0.086(4) 0.069(3) 0.003(3) 0.003(2) -0.004(3)
C6 0.051(3) 0.051(3) 0.065(3) 0.003(2) -0.010(2) 0.003(2)
C7 0.054(3) 0.042(2) 0.045(2) 0.0037(18) -0.0066(19) -0.0084(19)
C8 0.075(3) 0.038(2) 0.081(3) 0.011(2) -0.023(3) -0.010(2)
C9 0.088(4) 0.051(3) 0.099(4) 0.021(3) -0.025(3) -0.033(3)
C10 0.059(3) 0.047(2) 0.065(3) 0.010(2) -0.008(2) -0.027(2)
C11 0.054(2) 0.037(2) 0.0394(19) 0.0059(16) -0.0097(17) -0.0220(19)
C12 0.040(2) 0.036(2) 0.0308(17) 0.0020(15) -0.0043(15) -0.0119(16)
C13 0.064(3) 0.057(3) 0.045(2) 0.0125(19) -0.0098(19) -0.037(2)
C14 0.065(3) 0.109(4) 0.059(3) 0.023(3) -0.010(2) -0.049(3)
C15 0.113(4) 0.070(3) 0.066(3) 0.004(2) -0.003(3) -0.058(3)
C16 0.070(3) 0.054(3) 0.047(2) -0.0071(19) 0.006(2) -0.031(2)
C17 0.092(4) 0.064(3) 0.073(3) -0.020(2) 0.012(3) -0.020(3)
C18 0.078(4) 0.114(5) 0.115(5) -0.024(4) -0.020(3) -0.029(3)
C19 0.044(2) 0.059(3) 0.044(2) -0.0001(18) -0.0055(18) -0.017(2)
C20 0.059(3) 0.091(4) 0.085(3) -0.005(3) 0.006(3) -0.042(3)
C21 0.048(2) 0.061(3) 0.065(3) -0.007(2) 0.002(2) -0.007(2)
C22 0.055(3) 0.067(3) 0.061(3) -0.020(2) 0.000(2) -0.027(2)
C23 0.132(5) 0.117(5) 0.132(5) -0.059(4) 0.033(4) -0.085(4)
C24 0.146(6) 0.105(5) 0.063(3) -0.014(3) -0.020(4) 0.000(4)
C25 0.048(2) 0.033(2) 0.043(2) 0.0041(16) -0.0064(17) -0.0146(17)
C26 0.044(2) 0.046(2) 0.0342(18) 0.0014(16) -0.0056(16) -0.0190(18)
C27 0.0387(19) 0.0323(19) 0.0377(18) -0.0003(15) -0.0007(15) -0.0163(16)
C28 0.059(2) 0.040(2) 0.047(2) 0.0117(17) -0.0065(19) -0.022(2)
C29 0.056(3) 0.048(2) 0.062(3) 0.004(2) -0.008(2) -0.026(2)
C30 0.045(2) 0.053(2) 0.060(3) 0.003(2) -0.0100(19) -0.026(2)
C31 0.036(2) 0.046(2) 0.045(2) -0.0007(17) -0.0064(17) -0.0131(17)
C32 0.046(2) 0.054(2) 0.052(2) 0.0016(19) -0.0155(19) -0.021(2)
C33 0.058(3) 0.077(3) 0.041(2) 0.007(2) -0.0189(19) -0.030(2)
C34 0.055(2) 0.056(2) 0.0369(19) 0.0137(17) -0.0076(18) -0.027(2)
C35 0.0344(19) 0.043(2) 0.0367(18) 0.0046(16) -0.0018(15) -0.0155(17)
C36 0.0312(18) 0.037(2) 0.0353(17) -0.0017(15) -0.0021(15) -0.0112(15)
C37 0.052(2) 0.041(2) 0.0389(19) 0.0012(17) -0.0086(18) -0.0050(18)
C38 0.097(4) 0.072(3) 0.059(3) 0.027(2) -0.021(3) -0.036(3)
C39 0.067(3) 0.066(3) 0.046(2) 0.002(2) -0.017(2) -0.021(2)
C40 0.061(3) 0.050(3) 0.056(2) -0.019(2) -0.013(2) -0.002(2)
C41 0.145(6) 0.094(5) 0.138(5) -0.072(4) 0.033(5) -0.056(4)
C42 0.100(4) 0.119(5) 0.068(3) -0.019(3) 0.000(3) -0.048(4)
C43 0.064(3) 0.058(3) 0.052(2) 0.0063(19) 0.002(2) -0.038(2)
C44 0.096(4) 0.047(3) 0.153(5) 0.023(3) 0.013(4) -0.032(3)
C45 0.092(4) 0.103(4) 0.077(3) 0.002(3) -0.006(3) -0.070(3)
C46 0.055(3) 0.063(3) 0.051(2) -0.011(2) 0.008(2) -0.027(2)
C47 0.077(3) 0.090(4) 0.064(3) -0.024(3) 0.006(2) -0.029(3)
C48 0.081(4) 0.088(4) 0.077(3) -0.015(3) -0.018(3) -0.018(3)
C49 0.059(3) 0.089(4) 0.071(3) 0.014(3) -0.004(2) -0.040(3)
C50 0.082(3) 0.103(4) 0.073(3) 0.023(3) -0.026(3) -0.053(3)
C51 0.075(3) 0.094(4) 0.079(3) 0.037(3) -0.018(3) -0.030(3)
C52 0.076(4) 0.088(4) 0.149(5) 0.052(4) -0.029(4) -0.042(3)
Li1 0.083(5) 0.071(5) 0.052(4) -0.013(4) 0.017(4) -0.040(4)
Li2 0.050(4) 0.048(4) 0.058(4) 0.002(3) 0.010(3) -0.011(3)
Li3 0.057(4) 0.042(4) 0.047(3) 0.013(3) -0.013(3) -0.025(3)
Li4 0.055(4) 0.075(5) 0.060(4) -0.010(4) 0.006(3) -0.033(4)

loop_
_atom_type_symbol
_atom_type_description
_atom_type_scat_dispersion_real
_atom_type_scat_dispersion_imag
_atom_type_scat_source
H H 0.0000 0.0000 'International Tables Vol C Tables 4.2.6.8 and 6.1.1.4'
N N 0.0061 0.0033 'International Tables Vol C Tables 4.2.6.8 and 6.1.1.4'
O O 0.0106 0.0060 'International Tables Vol C Tables 4.2.6.8 and 6.1.1.4'
C C 0.0033 0.0016 'International Tables Vol C Tables 4.2.6.8 and 6.1.1.4'
Li Li -0.0003 0.0001 'International Tables Vol C Tables 4.2.6.8 and 6.1.1.4'

loop_
_geom_angle_atom_site_label_1
_geom_angle_atom_site_label_2
_geom_angle_atom_site_label_3
_geom_angle
C52 O1 C49 107.7(3)
C52 O1 Li4 120.7(4)
C49 O1 Li4 129.1(4)
C1 N1 C3 117.4(3)
C1 N1 Li2 114.2(3)
C3 N1 Li2 126.4(3)
C1 N1 Li1 81.7(3)
C3 N1 Li1 124.8(3)
Li2 N1 Li1 75.8(3)
C1 N2 C13 120.4(3)
C1 N2 Li1 91.5(3)
C13 N2 Li1 144.9(3)
C1 N3 C16 126.6(3)
C1 N3 H3 110(3)
C16 N3 H3 122(3)
C2 N4 C11 120.9(3)
C2 N4 Li2 105.1(3)
C11 N4 Li2 127.7(3)
C2 N4 Li3 80.0(2)
C11 N4 Li3 131.7(3)
Li2 N4 Li3 76.3(3)
C2 N4 Li4 111.1(3)
C11 N4 Li4 66.1(2)
Li2 N4 Li4 120.4(3)
Li3 N4 Li4 65.7(2)
C2 N5 C19 120.1(3)
C2 N5 Li3 100.9(3)
C19 N5 Li3 138.7(3)
C2 N6 C22 125.9(3)
C2 N6 H6 112(3)
C22 N6 H6 118(3)
C25 N7 C27 119.4(3)
C25 N7 Li3 106.9(3)
C27 N7 Li3 128.7(3)
C25 N7 Li1 94.6(3)
C27 N7 Li1 81.9(3)
Li3 N7 Li1 116.7(3)
C25 N8 C37 120.4(3)
C25 N8 Li2 112.9(3)
C37 N8 Li2 125.2(3)
C25 N9 C40 126.5(3)
C25 N9 H9 114(3)
C40 N9 H9 116(3)
C35 N10 C26 115.9(3)
C35 N10 Li3 127.9(3)
C26 N10 Li3 115.3(3)
C35 N10 Li4 112.6(3)
C26 N10 Li4 81.1(3)
Li3 N10 Li4 84.1(3)
C26 N11 C43 120.2(3)
C26 N11 Li4 94.9(3)
C43 N11 Li4 144.1(3)
C26 N12 C46 127.4(3)
C26 N12 H12 113(3)
C46 N12 H12 119(3)
N2 C1 N3 123.4(4)
N2 C1 N1 117.9(3)
N3 C1 N1 118.6(3)
N2 C1 Li1 55.5(3)
N3 C1 Li1 170.7(4)
N1 C1 Li1 62.8(3)
N5 C2 N4 116.8(3)
N5 C2 N6 123.3(3)
N4 C2 N6 119.7(3)
N5 C2 Li3 49.3(2)
N4 C2 Li3 68.2(2)
N6 C2 Li3 171.3(3)
N5 C2 Li2 92.7(3)
N4 C2 Li2 44.5(2)
N6 C2 Li2 125.1(3)
Li3 C2 Li2 62.8(2)
C4 C3 N1 119.8(4)
C4 C3 C12 118.0(4)
N1 C3 C12 122.1(3)
C3 C4 C5 122.6(4)
C3 C4 H4 118.7
C5 C4 H4 118.7
C6 C5 C4 120.1(4)
C6 C5 H5 119.9
C4 C5 H5 119.9
C5 C6 C7 120.6(4)
C5 C6 H6A 119.7
C7 C6 H6A 119.7
C6 C7 C8 117.5(4)
C6 C7 C12 121.1(4)
C8 C7 C12 121.4(4)
C9 C8 C7 120.2(4)
C9 C8 H8 119.9
C7 C8 H8 119.9
C8 C9 C10 120.3(5)
C8 C9 H9A 119.8
C10 C9 H9A 119.8
C11 C10 C9 122.7(4)
C11 C10 H10 118.6
C9 C10 H10 118.6
N4 C11 C10 119.3(4)
N4 C11 C12 121.6(3)
C10 C11 C12 118.9(3)
N4 C11 Li4 83.3(3)
C10 C11 Li4 78.6(3)
C12 C11 Li4 103.0(3)
C3 C12 C7 117.4(3)
C3 C12 C11 126.3(3)
C7 C12 C11 116.3(3)
N2 C13 C15 108.5(3)
N2 C13 C14 111.9(3)
C15 C13 C14 110.3(4)
N2 C13 H13 108.7
C15 C13 H13 108.7
C14 C13 H13 108.7
C13 C14 H14A 109.5
C13 C14 H14B 109.5
H14A C14 H14B 109.5
C13 C14 H14C 109.5
H14A C14 H14C 109.5
H14B C14 H14C 109.5
C13 C15 H15A 109.5
C13 C15 H15B 109.5
H15A C15 H15B 109.5
C13 C15 H15C 109.5
H15A C15 H15C 109.5
H15B C15 H15C 109.5
N3 C16 C18 110.6(4)
N3 C16 C17 109.2(4)
C18 C16 C17 109.8(4)
N3 C16 H16 109.1
C18 C16 H16 109.1
C17 C16 H16 109.1
C16 C17 H17A 109.5
C16 C17 H17B 109.5
H17A C17 H17B 109.5
C16 C17 H17C 109.5
H17A C17 H17C 109.5
H17B C17 H17C 109.5
C16 C18 H18A 109.5
C16 C18 H18B 109.5
H18A C18 H18B 109.5
C16 C18 H18C 109.5
H18A C18 H18C 109.5
H18B C18 H18C 109.5
N5 C19 C20 112.3(3)
N5 C19 C21 108.8(3)
C20 C19 C21 110.5(3)
N5 C19 H19 108.4
C20 C19 H19 108.4
C21 C19 H19 108.4
C19 C20 H20A 109.5
C19 C20 H20B 109.5
H20A C20 H20B 109.5
C19 C20 H20C 109.5
H20A C20 H20C 109.5
H20B C20 H20C 109.5
C19 C21 H21A 109.5
C19 C21 H21B 109.5
H21A C21 H21B 109.5
C19 C21 H21C 109.5
H21A C21 H21C 109.5
H21B C21 H21C 109.5
N6 C22 C24 111.6(4)
N6 C22 C23 109.2(4)
C24 C22 C23 110.9(5)
N6 C22 H22 108.4
C24 C22 H22 108.4
C23 C22 H22 108.4
C22 C23 H23A 109.5
C22 C23 H23B 109.5
H23A C23 H23B 109.5
C22 C23 H23C 109.5
H23A C23 H23C 109.5
H23B C23 H23C 109.5
C22 C24 H24A 109.5
C22 C24 H24B 109.5
H24A C24 H24B 109.5
C22 C24 H24C 109.5
H24A C24 H24C 109.5
H24B C24 H24C 109.5
N8 C25 N9 122.8(3)
N8 C25 N7 115.8(3)
N9 C25 N7 121.4(3)
N8 C25 Li1 81.8(2)
N9 C25 Li1 135.7(3)
N7 C25 Li1 53.9(2)
N8 C25 Li3 91.7(2)
N9 C25 Li3 128.0(3)
N7 C25 Li3 43.8(2)
Li1 C25 Li3 81.5(2)
N8 C25 Li2 41.2(2)
N9 C25 Li2 163.6(3)
N7 C25 Li2 74.5(2)
Li1 C25 Li2 55.2(2)
Li3 C25 Li2 59.5(2)
N11 C26 N12 123.9(4)
N11 C26 N10 117.3(3)
N12 C26 N10 118.7(3)
N11 C26 Li4 53.1(3)
N12 C26 Li4 175.0(3)
N10 C26 Li4 64.3(3)
C28 C27 N7 119.4(3)
C28 C27 C36 119.1(3)
N7 C27 C36 121.4(3)
C28 C27 Li1 79.7(3)
N7 C27 Li1 62.5(3)
C36 C27 Li1 125.7(3)
C27 C28 C29 123.6(3)
C27 C28 H28 118.2
C29 C28 H28 118.2
C30 C29 C28 119.0(4)
C30 C29 H29 120.5
C28 C29 H29 120.5
C29 C30 C31 120.8(3)
C29 C30 H30 119.6
C31 C30 H30 119.6
C32 C31 C30 117.8(3)
C32 C31 C36 120.3(4)
C30 C31 C36 121.9(3)
C33 C32 C31 119.9(3)
C33 C32 H32 120.1
C31 C32 H32 120.1
C32 C33 C34 121.9(4)
C32 C33 H33 119.1
C34 C33 H33 119.1
C33 C34 C35 121.8(4)
C33 C34 H34 119.1
C35 C34 H34 119.1
N10 C35 C34 119.6(3)
N10 C35 C36 122.9(3)
C34 C35 C36 117.4(3)
C31 C36 C27 115.7(3)
C31 C36 C35 118.6(3)
C27 C36 C35 125.7(3)
N8 C37 C39 107.6(3)
N8 C37 C38 112.4(3)
C39 C37 C38 110.8(3)
N8 C37 H37 108.6
C39 C37 H37 108.6
C38 C37 H37 108.6
C37 C38 H38A 109.5
C37 C38 H38B 109.5
H38A C38 H38B 109.5
C37 C38 H38C 109.5
H38A C38 H38C 109.5
H38B C38 H38C 109.5
C37 C39 H39A 109.5
C37 C39 H39B 109.5
H39A C39 H39B 109.5
C37 C39 H39C 109.5
H39A C39 H39C 109.5
H39B C39 H39C 109.5
N9 C40 C42 111.9(3)
N9 C40 C41 107.6(4)
C42 C40 C41 113.0(4)
N9 C40 H40 108.0
C42 C40 H40 108.0
C41 C40 H40 108.0
C40 C41 H41A 109.5
C40 C41 H41B 109.5
H41A C41 H41B 109.5
C40 C41 H41C 109.5
H41A C41 H41C 109.5
H41B C41 H41C 109.5
C40 C42 H42A 109.5
C40 C42 H42B 109.5
H42A C42 H42B 109.5
C40 C42 H42C 109.5
H42A C42 H42C 109.5
H42B C42 H42C 109.5
N11 C43 C44 109.5(4)
N11 C43 C45 110.4(3)
C44 C43 C45 111.8(4)
N11 C43 H43 108.4
C44 C43 H43 108.4
C45 C43 H43 108.4
C43 C44 H44A 109.5
C43 C44 H44B 109.5
H44A C44 H44B 109.5
C43 C44 H44C 109.5
H44A C44 H44C 109.5
H44B C44 H44C 109.5
C43 C45 H45A 109.5
C43 C45 H45B 109.5
H45A C45 H45B 109.5
C43 C45 H45C 109.5
H45A C45 H45C 109.5
H45B C45 H45C 109.5
N12 C46 C47 110.6(4)
N12 C46 C48 110.1(3)
C47 C46 C48 109.6(4)
N12 C46 H46 108.8
C47 C46 H46 108.8
C48 C46 H46 108.8
C46 C47 H47A 109.5
C46 C47 H47B 109.5
H47A C47 H47B 109.5
C46 C47 H47C 109.5
H47A C47 H47C 109.5
H47B C47 H47C 109.5
C46 C48 H48A 109.5
C46 C48 H48B 109.5
H48A C48 H48B 109.5
C46 C48 H48C 109.5
H48A C48 H48C 109.5
H48B C48 H48C 109.5
O1 C49 C50 106.9(4)
O1 C49 H49A 110.3
C50 C49 H49A 110.3
O1 C49 H49B 110.3
C50 C49 H49B 110.3
H49A C49 H49B 108.6
C49 C50 C51 104.7(4)
C49 C50 H50A 110.8
C51 C50 H50A 110.8
C49 C50 H50B 110.8
C51 C50 H50B 110.8
H50A C50 H50B 108.9
C52 C51 C50 107.4(4)
C52 C51 H51A 110.2
C50 C51 H51A 110.2
C52 C51 H51B 110.2
C50 C51 H51B 110.2
H51A C51 H51B 108.5
O1 C52 C51 107.5(4)
O1 C52 H52A 110.2
C51 C52 H52A 110.2
O1 C52 H52B 110.2
C51 C52 H52B 110.2
H52A C52 H52B 108.5
N2 Li1 N7 148.0(5)
N2 Li1 N1 68.4(2)
N7 Li1 N1 116.9(4)
N2 Li1 C27 146.0(4)
N7 Li1 C27 35.59(15)
N1 Li1 C27 145.4(4)
N2 Li1 C1 33.01(16)
N7 Li1 C1 140.4(4)
N1 Li1 C1 35.50(16)
C27 Li1 C1 174.4(4)
N2 Li1 Li2 97.0(3)
N7 Li1 Li2 72.0(3)
N1 Li1 Li2 48.2(2)
C27 Li1 Li2 107.0(3)
C1 Li1 Li2 70.0(3)
N2 Li1 C25 116.6(4)
N7 Li1 C25 31.44(15)
N1 Li1 C25 112.5(3)
C27 Li1 C25 56.88(19)
C1 Li1 C25 117.7(3)
Li2 Li1 C25 65.1(3)
N2 Li1 Li3 147.2(3)
N7 Li1 Li3 30.10(17)
N1 Li1 Li3 88.7(3)
C27 Li1 Li3 58.8(2)
C1 Li1 Li3 119.5(3)
Li2 Li1 Li3 50.7(2)
C25 Li1 Li3 50.06(18)
N4 Li2 N1 95.0(3)
N4 Li2 N8 136.0(4)
N1 Li2 N8 121.5(4)
N4 Li2 Li1 113.6(4)
N1 Li2 Li1 55.9(3)
N8 Li2 Li1 75.3(3)
N4 Li2 C2 30.43(16)
N1 Li2 C2 123.8(3)
N8 Li2 C2 113.2(3)
Li1 Li2 C2 135.6(3)
N4 Li2 Li3 60.5(2)
N1 Li2 Li3 120.4(3)
N8 Li2 Li3 78.9(3)
Li1 Li2 Li3 83.7(3)
C2 Li2 Li3 57.7(2)
N4 Li2 C25 119.6(3)
N1 Li2 C25 114.8(3)
N8 Li2 C25 25.86(14)
Li1 Li2 C25 59.7(2)
C2 Li2 C25 108.4(2)
Li3 Li2 C25 59.0(2)
N10 Li3 N7 93.2(3)
N10 Li3 N5 131.3(4)
N7 Li3 N5 135.5(3)
N10 Li3 N4 114.2(3)
N7 Li3 N4 107.4(3)
N5 Li3 N4 61.25(19)
N10 Li3 C2 125.8(3)
N7 Li3 C2 129.2(3)
N5 Li3 C2 29.74(14)
N4 Li3 C2 31.78(13)
N10 Li3 C25 119.3(3)
N7 Li3 C25 29.24(14)
N5 Li3 C25 107.8(3)
N4 Li3 C25 104.6(2)
C2 Li3 C25 112.0(2)
N10 Li3 Li2 135.8(3)
N7 Li3 Li2 69.8(3)
N5 Li3 Li2 77.2(3)
N4 Li3 Li2 43.12(19)
C2 Li3 Li2 59.5(2)
C25 Li3 Li2 61.5(2)
N10 Li3 Li4 52.2(2)
N7 Li3 Li4 108.9(3)
N5 Li3 Li4 102.3(3)
N4 Li3 Li4 61.9(2)
C2 Li3 Li4 79.8(2)
C25 Li3 Li4 134.4(3)
Li2 Li3 Li4 93.9(3)
N10 Li3 Li1 98.8(3)
N7 Li3 Li1 33.24(18)
N5 Li3 Li1 122.8(3)
N4 Li3 Li1 75.3(2)
C2 Li3 Li1 102.3(2)
C25 Li3 Li1 48.42(18)
Li2 Li3 Li1 45.6(2)
Li4 Li3 Li1 86.5(3)
O1 Li4 N11 117.9(4)
O1 Li4 N10 110.9(3)
N11 Li4 N10 66.5(2)
O1 Li4 C26 121.0(3)
N11 Li4 C26 32.00(16)
N10 Li4 C26 34.59(15)
O1 Li4 C11 102.8(3)
N11 Li4 C11 129.2(3)
N10 Li4 C11 126.5(4)
C26 Li4 C11 135.9(3)
O1 Li4 N4 122.1(3)
N11 Li4 N4 119.8(3)
N10 Li4 N4 96.0(3)
C26 Li4 N4 110.4(3)
C11 Li4 N4 30.54(13)
O1 Li4 Li3 131.3(4)
N11 Li4 Li3 91.2(3)
N10 Li4 Li3 43.6(2)
C26 Li4 Li3 65.2(2)
C11 Li4 Li3 82.9(3)
N4 Li4 Li3 52.42(19)

loop_
_geom_bond_atom_site_label_1
_geom_bond_atom_site_label_2
_geom_bond_distance
O1 C52 1.423(6)
O1 C49 1.429(5)
O1 Li4 1.892(7)
N1 C1 1.400(5)
N1 C3 1.406(4)
N1 Li2 1.932(7)
N1 Li1 2.145(7)
N2 C1 1.300(5)
N2 C13 1.465(5)
N2 Li1 1.966(8)
N3 C1 1.376(5)
N3 C16 1.467(5)
N3 H3 0.873(10)
N4 C2 1.383(4)
N4 C11 1.388(4)
N4 Li2 1.914(8)
N4 Li3 2.438(7)
N4 Li4 2.714(8)
N5 C2 1.307(4)
N5 C19 1.467(4)
N5 Li3 1.998(6)
N6 C2 1.393(4)
N6 C22 1.459(5)
N6 H6 0.871(10)
N7 C25 1.382(4)
N7 C27 1.405(4)
N7 Li3 1.960(7)
N7 Li1 2.142(8)
N8 C25 1.314(4)
N8 C37 1.457(4)
N8 Li2 1.986(7)
N9 C25 1.377(5)
N9 C40 1.475(5)
N9 H9 0.872(10)
N10 C35 1.394(4)
N10 C26 1.404(5)
N10 Li3 1.944(6)
N10 Li4 2.228(8)
N11 C26 1.299(4)
N11 C43 1.470(5)
N11 Li4 1.962(8)
N12 C26 1.376(5)
N12 C46 1.465(5)
N12 H12 0.873(10)
C1 Li1 2.386(7)
C2 Li3 2.587(7)
C2 Li2 2.637(8)
C3 C4 1.397(5)
C3 C12 1.451(5)
C4 C5 1.406(6)
C4 H4 0.9400
C5 C6 1.357(6)
C5 H5 0.9400
C6 C7 1.399(6)
C6 H6A 0.9400
C7 C8 1.424(6)
C7 C12 1.447(5)
C8 C9 1.344(7)
C8 H8 0.9400
C9 C10 1.403(6)
C9 H9A 0.9400
C10 C11 1.388(5)
C10 H10 0.9400
C11 C12 1.454(5)
C11 Li4 2.499(7)
C13 C15 1.515(6)
C13 C14 1.524(6)
C13 H13 0.9900
C14 H14A 0.9700
C14 H14B 0.9700
C14 H14C 0.9700
C15 H15A 0.9700
C15 H15B 0.9700
C15 H15C 0.9700
C16 C18 1.502(6)
C16 C17 1.518(6)
C16 H16 0.9900
C17 H17A 0.9700
C17 H17B 0.9700
C17 H17C 0.9700
C18 H18A 0.9700
C18 H18B 0.9700
C18 H18C 0.9700
C19 C20 1.518(6)
C19 C21 1.518(5)
C19 H19 0.9900
C20 H20A 0.9700
C20 H20B 0.9700
C20 H20C 0.9700
C21 H21A 0.9700
C21 H21B 0.9700
C21 H21C 0.9700
C22 C24 1.514(7)
C22 C23 1.522(6)
C22 H22 0.9900
C23 H23A 0.9700
C23 H23B 0.9700
C23 H23C 0.9700
C24 H24A 0.9700
C24 H24B 0.9700
C24 H24C 0.9700
C25 Li1 2.642(9)
C25 Li3 2.708(7)
C25 Li2 2.775(7)
C26 Li4 2.443(8)
C27 C28 1.384(5)
C27 C36 1.450(5)
C27 Li1 2.390(7)
C28 C29 1.412(5)
C28 H28 0.9400
C29 C30 1.339(5)
C29 H29 0.9400
C30 C31 1.420(5)
C30 H30 0.9400
C31 C32 1.414(5)
C31 C36 1.445(5)
C32 C33 1.359(6)
C32 H32 0.9400
C33 C34 1.395(5)
C33 H33 0.9400
C34 C35 1.412(5)
C34 H34 0.9400
C35 C36 1.458(5)
C37 C39 1.517(5)
C37 C38 1.523(6)
C37 H37 0.9900
C38 H38A 0.9700
C38 H38B 0.9700
C38 H38C 0.9700
C39 H39A 0.9700
C39 H39B 0.9700
C39 H39C 0.9700
C40 C42 1.497(7)
C40 C41 1.505(7)
C40 H40 0.9900
C41 H41A 0.9700
C41 H41B 0.9700
C41 H41C 0.9700
C42 H42A 0.9700
C42 H42B 0.9700
C42 H42C 0.9700
C43 C44 1.509(6)
C43 C45 1.528(6)
C43 H43 0.9900
C44 H44A 0.9700
C44 H44B 0.9700
C44 H44C 0.9700
C45 H45A 0.9700
C45 H45B 0.9700
C45 H45C 0.9700
C46 C47 1.507(5)
C46 C48 1.518(6)
C46 H46 0.9900
C47 H47A 0.9700
C47 H47B 0.9700
C47 H47C 0.9700
C48 H48A 0.9700
C48 H48B 0.9700
C48 H48C 0.9700
C49 C50 1.484(6)
C49 H49A 0.9800
C49 H49B 0.9800
C50 C51 1.495(7)
C50 H50A 0.9800
C50 H50B 0.9800
C51 C52 1.445(7)
C51 H51A 0.9800
C51 H51B 0.9800
C52 H52A 0.9800
C52 H52B 0.9800
Li1 Li2 2.511(10)
Li1 Li3 3.492(10)
Li2 Li3 2.720(9)
Li3 Li4 2.803(10)

loop_
_geom_torsion_atom_site_label_1
_geom_torsion_atom_site_label_2
_geom_torsion_atom_site_label_3
_geom_torsion_atom_site_label_4
_geom_torsion
C13 N2 C1 N3 -4.3(6)
Li1 N2 C1 N3 -168.9(4)
C13 N2 C1 N1 172.1(3)
Li1 N2 C1 N1 7.5(4)
C13 N2 C1 Li1 164.6(4)
C16 N3 C1 N2 165.8(4)
C16 N3 C1 N1 -10.6(6)
C16 N3 C1 Li1 86(2)
C3 N1 C1 N2 118.2(4)
Li2 N1 C1 N2 -77.3(4)
Li1 N1 C1 N2 -6.9(4)
C3 N1 C1 N3 -65.3(4)
Li2 N1 C1 N3 99.3(4)
Li1 N1 C1 N3 169.6(4)
C3 N1 C1 Li1 125.1(4)
Li2 N1 C1 Li1 -70.3(3)
C19 N5 C2 N4 -164.5(3)
Li3 N5 C2 N4 10.7(4)
C19 N5 C2 N6 10.7(6)
Li3 N5 C2 N6 -174.0(4)
C19 N5 C2 Li3 -175.3(4)
C19 N5 C2 Li2 -125.4(3)
Li3 N5 C2 Li2 49.8(3)
C11 N4 C2 N5 -141.8(3)
Li2 N4 C2 N5 64.0(4)
Li3 N4 C2 N5 -8.8(3)
Li4 N4 C2 N5 -67.7(4)
C11 N4 C2 N6 42.8(5)
Li2 N4 C2 N6 -111.4(4)
Li3 N4 C2 N6 175.8(4)
Li4 N4 C2 N6 116.9(4)
C11 N4 C2 Li3 -133.0(3)
Li2 N4 C2 Li3 72.8(3)
Li4 N4 C2 Li3 -58.9(2)
C11 N4 C2 Li2 154.2(4)
Li3 N4 C2 Li2 -72.8(3)
Li4 N4 C2 Li2 -131.7(3)
C22 N6 C2 N5 -147.8(4)
C22 N6 C2 N4 27.3(6)
C22 N6 C2 Li3 -179(100)
C22 N6 C2 Li2 -25.6(6)
C1 N1 C3 C4 -14.4(5)
Li2 N1 C3 C4 -176.9(4)
Li1 N1 C3 C4 84.9(5)
C1 N1 C3 C12 167.5(3)
Li2 N1 C3 C12 5.1(5)
Li1 N1 C3 C12 -93.1(4)
N1 C3 C4 C5 -179.9(3)
C12 C3 C4 C5 -1.8(5)
C3 C4 C5 C6 1.3(6)
C4 C5 C6 C7 -0.8(6)
C5 C6 C7 C8 -179.8(4)
C5 C6 C7 C12 0.8(6)
C6 C7 C8 C9 -179.1(4)
C12 C7 C8 C9 0.4(6)
C7 C8 C9 C10 1.7(7)
C8 C9 C10 C11 -4.8(7)
C2 N4 C11 C10 28.3(5)
Li2 N4 C11 C10 176.2(4)
Li3 N4 C11 C10 -77.0(4)
Li4 N4 C11 C10 -72.9(3)
C2 N4 C11 C12 -157.6(3)
Li2 N4 C11 C12 -9.7(5)
Li3 N4 C11 C12 97.1(4)
Li4 N4 C11 C12 101.2(3)
C2 N4 C11 Li4 101.2(3)
Li2 N4 C11 Li4 -110.9(4)
Li3 N4 C11 Li4 -4.1(4)
C9 C10 C11 N4 179.9(4)
C9 C10 C11 C12 5.6(5)
C9 C10 C11 Li4 104.3(4)
C4 C3 C12 C7 1.7(4)
N1 C3 C12 C7 179.8(3)
C4 C3 C12 C11 -179.6(3)
N1 C3 C12 C11 -1.5(5)
C6 C7 C12 C3 -1.2(5)
C8 C7 C12 C3 179.4(3)
C6 C7 C12 C11 179.9(3)
C8 C7 C12 C11 0.5(5)
N4 C11 C12 C3 3.8(5)
C10 C11 C12 C3 177.9(3)
Li4 C11 C12 C3 93.9(4)
N4 C11 C12 C7 -177.5(3)
C10 C11 C12 C7 -3.3(5)
Li4 C11 C12 C7 -87.4(3)
C1 N2 C13 C15 -156.4(4)
Li1 N2 C13 C15 -3.8(7)
C1 N2 C13 C14 81.7(4)
Li1 N2 C13 C14 -125.7(6)
C1 N3 C16 C18 -98.7(5)
C1 N3 C16 C17 140.3(4)
C2 N5 C19 C20 -86.5(4)
Li3 N5 C19 C20 100.5(5)
C2 N5 C19 C21 150.8(4)
Li3 N5 C19 C21 -22.1(6)
C2 N6 C22 C24 91.1(5)
C2 N6 C22 C23 -146.0(4)
C37 N8 C25 N9 8.6(6)
Li2 N8 C25 N9 175.2(4)
C37 N8 C25 N7 -168.3(3)
Li2 N8 C25 N7 -1.6(5)
C37 N8 C25 Li1 148.6(4)
Li2 N8 C25 Li1 -44.7(3)
C37 N8 C25 Li3 -130.2(3)
Li2 N8 C25 Li3 36.5(3)
C37 N8 C25 Li2 -166.6(5)
C40 N9 C25 N8 -152.7(4)
C40 N9 C25 N7 23.9(6)
C40 N9 C25 Li1 92.7(6)
C40 N9 C25 Li3 -29.5(6)
C40 N9 C25 Li2 -141.5(10)
C27 N7 C25 N8 -140.0(3)
Li3 N7 C25 N8 62.9(4)
Li1 N7 C25 N8 -56.8(4)
C27 N7 C25 N9 43.1(5)
Li3 N7 C25 N9 -114.0(4)
Li1 N7 C25 N9 126.3(4)
C27 N7 C25 Li1 -83.3(3)
Li3 N7 C25 Li1 119.7(3)
C27 N7 C25 Li3 157.0(4)
Li1 N7 C25 Li3 -119.7(3)
C27 N7 C25 Li2 -141.2(3)
Li3 N7 C25 Li2 61.8(3)
Li1 N7 C25 Li2 -57.9(3)
C43 N11 C26 N12 -2.9(5)
Li4 N11 C26 N12 -175.0(4)
C43 N11 C26 N10 176.2(3)
Li4 N11 C26 N10 4.2(4)
C43 N11 C26 Li4 172.1(4)
C46 N12 C26 N11 171.1(4)
C46 N12 C26 N10 -8.1(5)
C46 N12 C26 Li4 118(4)
C35 N10 C26 N11 107.2(3)
Li3 N10 C26 N11 -82.9(4)
Li4 N10 C26 N11 -3.7(3)
C35 N10 C26 N12 -73.6(4)
Li3 N10 C26 N12 96.4(4)
Li4 N10 C26 N12 175.5(4)
C35 N10 C26 Li4 110.9(3)
Li3 N10 C26 Li4 -79.1(3)
C25 N7 C27 C28 32.4(5)
Li3 N7 C27 C28 -176.2(3)
Li1 N7 C27 C28 -58.4(4)
C25 N7 C27 C36 -152.3(3)
Li3 N7 C27 C36 -0.9(5)
Li1 N7 C27 C36 116.9(4)
C25 N7 C27 Li1 90.8(4)
Li3 N7 C27 Li1 -117.8(4)
N7 C27 C28 C29 176.5(3)
C36 C27 C28 C29 1.1(5)
Li1 C27 C28 C29 126.3(4)
C27 C28 C29 C30 0.4(6)
C28 C29 C30 C31 -1.0(6)
C29 C30 C31 C32 179.3(3)
C29 C30 C31 C36 0.1(6)
C30 C31 C32 C33 -177.9(4)
C36 C31 C32 C33 1.3(5)
C31 C32 C33 C34 -2.9(6)
C32 C33 C34 C35 1.6(6)
C26 N10 C35 C34 -8.6(5)
Li3 N10 C35 C34 -177.1(3)
Li4 N10 C35 C34 82.3(4)
C26 N10 C35 C36 174.1(3)
Li3 N10 C35 C36 5.7(5)
Li4 N10 C35 C36 -94.9(4)
C33 C34 C35 N10 -176.3(3)
C33 C34 C35 C36 1.1(5)
C32 C31 C36 C27 -177.8(3)
C30 C31 C36 C27 1.3(5)
C32 C31 C36 C35 1.4(5)
C30 C31 C36 C35 -179.4(3)
C28 C27 C36 C31 -1.9(5)
N7 C27 C36 C31 -177.2(3)
Li1 C27 C36 C31 -100.3(4)
C28 C27 C36 C35 178.9(3)
N7 C27 C36 C35 3.6(5)
Li1 C27 C36 C35 80.5(5)
N10 C35 C36 C31 174.7(3)
C34 C35 C36 C31 -2.6(5)
N10 C35 C36 C27 -6.1(5)
C34 C35 C36 C27 176.6(3)
C25 N8 C37 C39 149.9(3)
Li2 N8 C37 C39 -15.0(5)
C25 N8 C37 C38 -87.7(4)
Li2 N8 C37 C38 107.4(4)
C25 N9 C40 C42 80.3(5)
C25 N9 C40 C41 -154.9(4)
C26 N11 C43 C44 157.1(4)
Li4 N11 C43 C44 -36.5(7)
C26 N11 C43 C45 -79.5(4)
Li4 N11 C43 C45 86.9(6)
C26 N12 C46 C47 131.9(4)
C26 N12 C46 C48 -106.8(5)
C52 O1 C49 C50 24.4(6)
Li4 O1 C49 C50 -137.3(4)
O1 C49 C50 C51 -16.0(6)
C49 C50 C51 C52 2.1(6)
C49 O1 C52 C51 -23.1(6)
Li4 O1 C52 C51 140.5(4)
C50 C51 C52 O1 12.6(7)
C1 N2 Li1 N7 101.9(7)
C13 N2 Li1 N7 -54.7(10)
C1 N2 Li1 N1 -4.6(3)
C13 N2 Li1 N1 -161.2(5)
C1 N2 Li1 C27 170.0(7)
C13 N2 Li1 C27 13.5(12)
C13 N2 Li1 C1 -156.6(6)
C1 N2 Li1 Li2 35.0(3)
C13 N2 Li1 Li2 -121.6(5)
C1 N2 Li1 C25 100.6(4)
C13 N2 Li1 C25 -56.0(7)
C1 N2 Li1 Li3 43.9(7)
C13 N2 Li1 Li3 -112.6(7)
C25 N7 Li1 N2 -2.2(8)
C27 N7 Li1 N2 116.9(7)
Li3 N7 Li1 N2 -113.8(7)
C25 N7 Li1 N1 89.6(4)
C27 N7 Li1 N1 -151.3(4)
Li3 N7 Li1 N1 -21.9(5)
C25 N7 Li1 C27 -119.0(3)
Li3 N7 Li1 C27 129.4(3)
C25 N7 Li1 C1 54.6(6)
C27 N7 Li1 C1 173.6(6)
Li3 N7 Li1 C1 -57.0(7)
C25 N7 Li1 Li2 71.6(3)
C27 N7 Li1 Li2 -169.4(3)
Li3 N7 Li1 Li2 -40.0(3)
C27 N7 Li1 C25 119.0(3)
Li3 N7 Li1 C25 -111.6(3)
C25 N7 Li1 Li3 111.6(3)
C27 N7 Li1 Li3 -129.4(3)
C1 N1 Li1 N2 4.3(2)
C3 N1 Li1 N2 -113.3(4)
Li2 N1 Li1 N2 122.0(3)
C1 N1 Li1 N7 -140.9(4)
C3 N1 Li1 N7 101.4(5)
Li2 N1 Li1 N7 -23.3(4)
C1 N1 Li1 C27 -170.4(7)
C3 N1 Li1 C27 72.0(8)
Li2 N1 Li1 C27 -52.8(7)
C3 N1 Li1 C1 -117.7(4)
Li2 N1 Li1 C1 117.6(3)
C1 N1 Li1 Li2 -117.6(3)
C3 N1 Li1 Li2 124.7(4)
C1 N1 Li1 C25 -106.5(3)
C3 N1 Li1 C25 135.8(3)
Li2 N1 Li1 C25 11.1(3)
C1 N1 Li1 Li3 -151.7(3)
C3 N1 Li1 Li3 90.6(4)
Li2 N1 Li1 Li3 -34.1(3)
C28 C27 Li1 N2 8.8(8)
N7 C27 Li1 N2 -122.3(8)
C36 C27 Li1 N2 127.3(7)
C28 C27 Li1 N7 131.1(3)
C36 C27 Li1 N7 -110.4(4)
C28 C27 Li1 N1 180.0(7)
N7 C27 Li1 N1 48.9(7)
C36 C27 Li1 N1 -61.5(8)
C28 C27 Li1 C1 84(4)
N7 C27 Li1 C1 -47(4)
C36 C27 Li1 C1 -157(4)
C28 C27 Li1 Li2 141.6(4)
N7 C27 Li1 Li2 10.5(3)
C36 C27 Li1 Li2 -99.9(4)
C28 C27 Li1 C25 98.1(3)
N7 C27 Li1 C25 -32.99(18)
C36 C27 Li1 C25 -143.4(3)
C28 C27 Li1 Li3 158.0(3)
N7 C27 Li1 Li3 26.9(2)
C36 C27 Li1 Li3 -83.5(3)
N3 C1 Li1 N2 86(2)
N1 C1 Li1 N2 -172.6(4)
N2 C1 Li1 N7 -125.5(7)
N3 C1 Li1 N7 -39(2)
N1 C1 Li1 N7 61.9(6)
N2 C1 Li1 N1 172.6(4)
N3 C1 Li1 N1 -101(2)
N2 C1 Li1 C27 -84(4)
N3 C1 Li1 C27 2(6)
N1 C1 Li1 C27 104(4)
N2 C1 Li1 Li2 -142.7(4)
N3 C1 Li1 Li2 -56(2)
N1 C1 Li1 Li2 44.7(3)
N2 C1 Li1 C25 -96.9(4)
N3 C1 Li1 C25 -11(2)
N1 C1 Li1 C25 90.6(4)
N2 C1 Li1 Li3 -154.4(5)
N3 C1 Li1 Li3 -68(2)
N1 C1 Li1 Li3 33.0(3)
N8 C25 Li1 N2 -50.9(4)
N9 C25 Li1 N2 78.6(5)
N7 C25 Li1 N2 178.7(5)
Li3 C25 Li1 N2 -143.8(4)
Li2 C25 Li1 N2 -85.3(4)
N8 C25 Li1 N7 130.4(3)
N9 C25 Li1 N7 -100.1(4)
Li3 C25 Li1 N7 37.5(2)
Li2 C25 Li1 N7 96.0(3)
N8 C25 Li1 N1 25.3(4)
N9 C25 Li1 N1 154.7(4)
N7 C25 Li1 N1 -105.1(4)
Li3 C25 Li1 N1 -67.7(3)
Li2 C25 Li1 N1 -9.1(3)
N8 C25 Li1 C27 167.9(3)
N9 C25 Li1 C27 -62.7(4)
N7 C25 Li1 C27 37.4(2)
Li3 C25 Li1 C27 74.9(2)
Li2 C25 Li1 C27 133.4(3)
N8 C25 Li1 C1 -13.6(4)
N9 C25 Li1 C1 115.8(4)
N7 C25 Li1 C1 -144.1(4)
Li3 C25 Li1 C1 -106.6(3)
Li2 C25 Li1 C1 -48.1(3)
N8 C25 Li1 Li2 34.4(3)
N9 C25 Li1 Li2 163.8(4)
N7 C25 Li1 Li2 -96.0(3)
Li3 C25 Li1 Li2 -58.6(2)
N8 C25 Li1 Li3 93.0(2)
N9 C25 Li1 Li3 -137.6(4)
N7 C25 Li1 Li3 -37.5(2)
Li2 C25 Li1 Li3 58.6(2)
C2 N4 Li2 N1 162.2(3)
C11 N4 Li2 N1 10.4(5)
Li3 N4 Li2 N1 -122.3(3)
Li4 N4 Li2 N1 -71.6(3)
C2 N4 Li2 N8 -50.0(6)
C11 N4 Li2 N8 158.2(4)
Li3 N4 Li2 N8 25.6(5)
Li4 N4 Li2 N8 76.2(6)
C2 N4 Li2 Li1 -142.9(3)
C11 N4 Li2 Li1 65.3(5)
Li3 N4 Li2 Li1 -67.4(3)
Li4 N4 Li2 Li1 -16.7(4)
C11 N4 Li2 C2 -151.8(5)
Li3 N4 Li2 C2 75.5(3)
Li4 N4 Li2 C2 126.2(4)
C2 N4 Li2 Li3 -75.5(3)
C11 N4 Li2 Li3 132.6(3)
Li4 N4 Li2 Li3 50.6(3)
C2 N4 Li2 C25 -75.6(4)
C11 N4 Li2 C25 132.6(3)
Li3 N4 Li2 C25 0.0(3)
Li4 N4 Li2 C25 50.6(4)
C1 N1 Li2 N4 -170.9(3)
C3 N1 Li2 N4 -8.0(5)
Li1 N1 Li2 N4 115.1(3)
C1 N1 Li2 N8 34.8(5)
C3 N1 Li2 N8 -162.2(3)
Li1 N1 Li2 N8 -39.1(4)
C1 N1 Li2 Li1 73.9(3)
C3 N1 Li2 Li1 -123.1(4)
C1 N1 Li2 C2 -160.2(3)
C3 N1 Li2 C2 2.8(6)
Li1 N1 Li2 C2 125.9(4)
C1 N1 Li2 Li3 130.5(4)
C3 N1 Li2 Li3 -66.6(5)
Li1 N1 Li2 Li3 56.5(4)
C1 N1 Li2 C25 63.2(4)
C3 N1 Li2 C25 -133.8(3)
Li1 N1 Li2 C25 -10.7(3)
C25 N8 Li2 N4 -59.6(6)
C37 N8 Li2 N4 106.3(6)
C25 N8 Li2 N1 82.0(5)
C37 N8 Li2 N1 -112.2(4)
C25 N8 Li2 Li1 49.2(3)
C37 N8 Li2 Li1 -144.9(4)
C25 N8 Li2 C2 -84.5(4)
C37 N8 Li2 C2 81.4(4)
C25 N8 Li2 Li3 -37.0(3)
C37 N8 Li2 Li3 128.8(3)
C37 N8 Li2 C25 165.9(5)
N2 Li1 Li2 N4 -132.3(4)
N7 Li1 Li2 N4 78.6(3)
N1 Li1 Li2 N4 -79.6(3)
C27 Li1 Li2 N4 72.2(4)
C1 Li1 Li2 N4 -112.8(3)
C25 Li1 Li2 N4 111.7(3)
Li3 Li1 Li2 N4 54.0(3)
N2 Li1 Li2 N1 -52.6(3)
N7 Li1 Li2 N1 158.2(4)
C27 Li1 Li2 N1 151.8(4)
C1 Li1 Li2 N1 -33.20(19)
C25 Li1 Li2 N1 -168.7(3)
Li3 Li1 Li2 N1 133.6(3)
N2 Li1 Li2 N8 93.6(3)
N7 Li1 Li2 N8 -55.6(2)
N1 Li1 Li2 N8 146.2(4)
C27 Li1 Li2 N8 -62.0(3)
C1 Li1 Li2 N8 113.0(3)
C25 Li1 Li2 N8 -22.49(17)
Li3 Li1 Li2 N8 -80.2(2)
N2 Li1 Li2 C2 -158.1(4)
N7 Li1 Li2 C2 52.7(5)
N1 Li1 Li2 C2 -105.5(5)
C27 Li1 Li2 C2 46.3(6)
C1 Li1 Li2 C2 -138.7(4)
C25 Li1 Li2 C2 85.8(4)
Li3 Li1 Li2 C2 28.1(4)
N2 Li1 Li2 Li3 173.8(3)
N7 Li1 Li2 Li3 24.6(2)
N1 Li1 Li2 Li3 -133.6(3)
C27 Li1 Li2 Li3 18.2(3)
C1 Li1 Li2 Li3 -166.8(3)
C25 Li1 Li2 Li3 57.7(2)
N2 Li1 Li2 C25 116.1(3)
N7 Li1 Li2 C25 -33.06(15)
N1 Li1 Li2 C25 168.7(3)
C27 Li1 Li2 C25 -39.5(3)
C1 Li1 Li2 C25 135.5(3)
Li3 Li1 Li2 C25 -57.7(2)
N5 C2 Li2 N4 -126.5(4)
N6 C2 Li2 N4 98.6(4)
Li3 C2 Li2 N4 -85.8(3)
N5 C2 Li2 N1 -148.0(4)
N4 C2 Li2 N1 -21.5(3)
N6 C2 Li2 N1 77.1(5)
Li3 C2 Li2 N1 -107.3(4)
N5 C2 Li2 N8 18.1(4)
N4 C2 Li2 N8 144.6(5)
N6 C2 Li2 N8 -116.8(4)
Li3 C2 Li2 N8 58.8(3)
N5 C2 Li2 Li1 -74.3(5)
N4 C2 Li2 Li1 52.2(5)
N6 C2 Li2 Li1 150.8(4)
Li3 C2 Li2 Li1 -33.6(4)
N5 C2 Li2 Li3 -40.7(2)
N4 C2 Li2 Li3 85.8(3)
N6 C2 Li2 Li3 -175.6(4)
N5 C2 Li2 C25 -9.1(3)
N4 C2 Li2 C25 117.4(4)
N6 C2 Li2 C25 -144.0(3)
Li3 C2 Li2 C25 31.6(2)
N8 C25 Li2 N4 136.5(5)
N9 C25 Li2 N4 122.0(11)
N7 C25 Li2 N4 -45.1(4)
Li1 C25 Li2 N4 -101.6(4)
Li3 C25 Li2 N4 0.0(3)
N8 C25 Li2 N1 -111.7(5)
N9 C25 Li2 N1 -126.1(11)
N7 C25 Li2 N1 66.8(4)
Li1 C25 Li2 N1 10.3(3)
Li3 C25 Li2 N1 111.9(4)
N9 C25 Li2 N8 -14.4(11)
N7 C25 Li2 N8 178.5(4)
Li1 C25 Li2 N8 122.0(4)
Li3 C25 Li2 N8 -136.4(4)
N8 C25 Li2 Li1 -122.0(4)
N9 C25 Li2 Li1 -136.4(11)
N7 C25 Li2 Li1 56.5(3)
Li3 C25 Li2 Li1 101.6(3)
N8 C25 Li2 C2 105.3(4)
N9 C25 Li2 C2 90.9(12)
N7 C25 Li2 C2 -76.2(3)
Li1 C25 Li2 C2 -132.7(4)
Li3 C25 Li2 C2 -31.1(2)
N8 C25 Li2 Li3 136.4(4)
N9 C25 Li2 Li3 122.0(11)
N7 C25 Li2 Li3 -45.1(2)
Li1 C25 Li2 Li3 -101.6(3)
C35 N10 Li3 N7 -2.7(4)
C26 N10 Li3 N7 -171.2(3)
Li4 N10 Li3 N7 111.5(3)
C35 N10 Li3 N5 174.6(4)
C26 N10 Li3 N5 6.1(6)
Li4 N10 Li3 N5 -71.2(5)
C35 N10 Li3 N4 -113.3(3)
C26 N10 Li3 N4 78.1(4)
Li4 N10 Li3 N4 0.9(3)
C35 N10 Li3 C2 -147.7(3)
C26 N10 Li3 C2 43.7(5)
Li4 N10 Li3 C2 -33.5(4)
C35 N10 Li3 C25 11.3(5)
C26 N10 Li3 C25 -157.2(3)
Li4 N10 Li3 C25 125.5(3)
C35 N10 Li3 Li2 -66.7(6)
C26 N10 Li3 Li2 124.8(4)
Li4 N10 Li3 Li2 47.5(5)
C35 N10 Li3 Li4 -114.2(4)
C26 N10 Li3 Li4 77.3(3)
C35 N10 Li3 Li1 -35.6(4)
C26 N10 Li3 Li1 155.9(3)
Li4 N10 Li3 Li1 78.6(3)
C25 N7 Li3 N10 154.5(3)
C27 N7 Li3 N10 0.3(5)
Li1 N7 Li3 N10 -101.2(3)
C25 N7 Li3 N5 -22.6(6)
C27 N7 Li3 N5 -176.7(4)
Li1 N7 Li3 N5 81.8(6)
C25 N7 Li3 N4 -88.9(3)
C27 N7 Li3 N4 116.9(3)
Li1 N7 Li3 N4 15.4(4)
C25 N7 Li3 C2 -62.3(4)
C27 N7 Li3 C2 143.5(3)
Li1 N7 Li3 C2 42.0(5)
C27 N7 Li3 C25 -154.2(5)
Li1 N7 Li3 C25 104.3(4)
C25 N7 Li3 Li2 -67.4(3)
C27 N7 Li3 Li2 138.4(3)
Li1 N7 Li3 Li2 37.0(3)
C25 N7 Li3 Li4 -154.5(3)
C27 N7 Li3 Li4 51.3(5)
Li1 N7 Li3 Li4 -50.2(4)
C25 N7 Li3 Li1 -104.3(4)
C27 N7 Li3 Li1 101.5(4)
C2 N5 Li3 N10 91.9(5)
C19 N5 Li3 N10 -94.4(6)
C2 N5 Li3 N7 -92.1(5)
C19 N5 Li3 N7 81.7(7)
C2 N5 Li3 N4 -6.2(2)
C19 N5 Li3 N4 167.6(4)
C19 N5 Li3 C2 173.8(6)
C2 N5 Li3 C25 -103.4(3)
C19 N5 Li3 C25 70.4(5)
C2 N5 Li3 Li2 -49.3(3)
C19 N5 Li3 Li2 124.4(4)
C2 N5 Li3 Li4 41.9(3)
C19 N5 Li3 Li4 -144.4(4)
C2 N5 Li3 Li1 -51.9(4)
C19 N5 Li3 Li1 121.9(4)
C2 N4 Li3 N10 -119.5(4)
C11 N4 Li3 N10 3.3(5)
Li2 N4 Li3 N10 132.1(4)
Li4 N4 Li3 N10 -0.8(3)
C2 N4 Li3 N7 138.7(3)
C11 N4 Li3 N7 -98.5(4)
Li2 N4 Li3 N7 30.3(3)
Li4 N4 Li3 N7 -102.6(3)
C2 N4 Li3 N5 5.8(2)
C11 N4 Li3 N5 128.6(4)
Li2 N4 Li3 N5 -102.5(3)
Li4 N4 Li3 N5 124.5(3)
C11 N4 Li3 C2 122.8(4)
Li2 N4 Li3 C2 -108.3(3)
Li4 N4 Li3 C2 118.7(3)
C2 N4 Li3 C25 108.4(3)
C11 N4 Li3 C25 -128.8(3)
Li2 N4 Li3 C25 0.0(3)
Li4 N4 Li3 C25 -132.9(3)
C2 N4 Li3 Li2 108.3(3)
C11 N4 Li3 Li2 -128.8(4)
Li4 N4 Li3 Li2 -132.9(3)
C2 N4 Li3 Li4 -118.7(3)
C11 N4 Li3 Li4 4.1(4)
Li2 N4 Li3 Li4 132.9(3)
C2 N4 Li3 Li1 147.3(3)
C11 N4 Li3 Li1 -89.9(4)
Li2 N4 Li3 Li1 39.0(3)
Li4 N4 Li3 Li1 -93.9(2)
N5 C2 Li3 N10 -112.2(5)
N4 C2 Li3 N10 78.2(4)
N6 C2 Li3 N10 -77(2)
Li2 C2 Li3 N10 127.0(4)
N5 C2 Li3 N7 115.3(5)
N4 C2 Li3 N7 -54.3(4)
N6 C2 Li3 N7 150.2(19)
Li2 C2 Li3 N7 -5.5(4)
N4 C2 Li3 N5 -169.7(4)
N6 C2 Li3 N5 35(2)
Li2 C2 Li3 N5 -120.9(3)
N5 C2 Li3 N4 169.7(4)
N6 C2 Li3 N4 -155(2)
Li2 C2 Li3 N4 48.8(2)
N5 C2 Li3 C25 87.5(3)
N4 C2 Li3 C25 -82.2(3)
N6 C2 Li3 C25 122(2)
Li2 C2 Li3 C25 -33.3(3)
N5 C2 Li3 Li2 120.9(3)
N4 C2 Li3 Li2 -48.8(2)
N6 C2 Li3 Li2 156(2)
N5 C2 Li3 Li4 -138.5(4)
N4 C2 Li3 Li4 51.8(3)
N6 C2 Li3 Li4 -104(2)
Li2 C2 Li3 Li4 100.7(3)
N5 C2 Li3 Li1 137.4(4)
N4 C2 Li3 Li1 -32.3(3)
N6 C2 Li3 Li1 172(2)
Li2 C2 Li3 Li1 16.5(2)
N8 C25 Li3 N10 -156.2(4)
N9 C25 Li3 N10 68.5(5)
N7 C25 Li3 N10 -29.5(3)
Li1 C25 Li3 N10 -74.8(4)
Li2 C25 Li3 N10 -129.1(4)
N8 C25 Li3 N7 -126.7(4)
N9 C25 Li3 N7 98.0(4)
Li1 C25 Li3 N7 -45.2(3)
Li2 C25 Li3 N7 -99.6(3)
N8 C25 Li3 N5 36.9(3)
N9 C25 Li3 N5 -98.4(4)
N7 C25 Li3 N5 163.6(4)
Li1 C25 Li3 N5 118.4(3)
Li2 C25 Li3 N5 64.0(3)
N8 C25 Li3 N4 -27.1(3)
N9 C25 Li3 N4 -162.4(3)
N7 C25 Li3 N4 99.6(3)
Li1 C25 Li3 N4 54.4(2)
Li2 C25 Li3 N4 0.0(2)
N8 C25 Li3 C2 5.6(3)
N9 C25 Li3 C2 -129.7(3)
N7 C25 Li3 C2 132.2(4)
Li1 C25 Li3 C2 87.0(3)
Li2 C25 Li3 C2 32.6(3)
N8 C25 Li3 Li2 -27.0(3)
N9 C25 Li3 Li2 -162.3(4)
N7 C25 Li3 Li2 99.6(3)
Li1 C25 Li3 Li2 54.4(2)
N8 C25 Li3 Li4 -91.9(4)
N9 C25 Li3 Li4 132.8(4)
N7 C25 Li3 Li4 34.8(4)
Li1 C25 Li3 Li4 -10.5(4)
Li2 C25 Li3 Li4 -64.8(4)
N8 C25 Li3 Li1 -81.4(3)
N9 C25 Li3 Li1 143.3(4)
N7 C25 Li3 Li1 45.2(3)
Li2 C25 Li3 Li1 -54.4(2)
N4 Li2 Li3 N10 -76.1(5)
N1 Li2 Li3 N10 1.5(7)
N8 Li2 Li3 N10 121.7(4)
Li1 Li2 Li3 N10 45.5(5)
C2 Li2 Li3 N10 -111.6(5)
C25 Li2 Li3 N10 103.8(4)
N4 Li2 Li3 N7 -149.1(3)
N1 Li2 Li3 N7 -71.5(4)
N8 Li2 Li3 N7 48.7(2)
Li1 Li2 Li3 N7 -27.5(3)
C2 Li2 Li3 N7 175.4(3)
C25 Li2 Li3 N7 30.87(15)
N4 Li2 Li3 N5 61.4(2)
N1 Li2 Li3 N5 139.0(4)
N8 Li2 Li3 N5 -100.8(3)
Li1 Li2 Li3 N5 -177.0(3)
C2 Li2 Li3 N5 25.90(16)
C25 Li2 Li3 N5 -118.7(3)
N1 Li2 Li3 N4 77.6(4)
N8 Li2 Li3 N4 -162.2(4)
Li1 Li2 Li3 N4 121.6(3)
C2 Li2 Li3 N4 -35.46(17)
C25 Li2 Li3 N4 180.0(3)
N4 Li2 Li3 C2 35.46(17)
N1 Li2 Li3 C2 113.1(4)
N8 Li2 Li3 C2 -126.7(3)
Li1 Li2 Li3 C2 157.1(3)
C25 Li2 Li3 C2 -144.6(3)
N4 Li2 Li3 C25 -180.0(3)
N1 Li2 Li3 C25 -102.4(4)
N8 Li2 Li3 C25 17.84(17)
Li1 Li2 Li3 C25 -58.3(2)
C2 Li2 Li3 C25 144.6(3)
N4 Li2 Li3 Li4 -40.4(2)
N1 Li2 Li3 Li4 37.2(4)
N8 Li2 Li3 Li4 157.4(3)
Li1 Li2 Li3 Li4 81.3(3)
C2 Li2 Li3 Li4 -75.8(2)
C25 Li2 Li3 Li4 139.6(3)
N4 Li2 Li3 Li1 -121.6(3)
N1 Li2 Li3 Li1 -44.0(3)
N8 Li2 Li3 Li1 76.2(3)
C2 Li2 Li3 Li1 -157.1(3)
C25 Li2 Li3 Li1 58.3(2)
N2 Li1 Li3 N10 -161.3(6)
N7 Li1 Li3 N10 82.4(4)
N1 Li1 Li3 N10 -117.1(3)
C27 Li1 Li3 N10 50.6(3)
C1 Li1 Li3 N10 -135.5(4)
Li2 Li1 Li3 N10 -149.8(4)
C25 Li1 Li3 N10 121.6(3)
N2 Li1 Li3 N7 116.4(8)
N1 Li1 Li3 N7 160.5(5)
C27 Li1 Li3 N7 -31.7(2)
C1 Li1 Li3 N7 142.1(5)
Li2 Li1 Li3 N7 127.8(4)
C25 Li1 Li3 N7 39.2(2)
N2 Li1 Li3 N5 -8.0(8)
N7 Li1 Li3 N5 -124.4(5)
N1 Li1 Li3 N5 36.2(4)
C27 Li1 Li3 N5 -156.1(4)
C1 Li1 Li3 N5 17.7(5)
Li2 Li1 Li3 N5 3.5(4)
C25 Li1 Li3 N5 -85.1(3)
N2 Li1 Li3 N4 -48.5(7)
N7 Li1 Li3 N4 -164.8(4)
N1 Li1 Li3 N4 -4.3(2)
C27 Li1 Li3 N4 163.4(3)
C1 Li1 Li3 N4 -22.7(3)
Li2 Li1 Li3 N4 -37.0(2)
C25 Li1 Li3 N4 -125.6(2)
N2 Li1 Li3 C2 -31.6(7)
N7 Li1 Li3 C2 -147.9(4)
N1 Li1 Li3 C2 12.6(3)
C27 Li1 Li3 C2 -179.7(3)
C1 Li1 Li3 C2 -5.8(4)
Li2 Li1 Li3 C2 -20.1(3)
C25 Li1 Li3 C2 -108.7(2)
N2 Li1 Li3 C25 77.1(7)
N7 Li1 Li3 C25 -39.2(2)
N1 Li1 Li3 C25 121.3(3)
C27 Li1 Li3 C25 -71.0(2)
C1 Li1 Li3 C25 102.8(4)
Li2 Li1 Li3 C25 88.6(3)
N2 Li1 Li3 Li2 -11.5(6)
N7 Li1 Li3 Li2 -127.8(4)
N1 Li1 Li3 Li2 32.7(2)
C27 Li1 Li3 Li2 -159.6(4)
C1 Li1 Li3 Li2 14.3(3)
C25 Li1 Li3 Li2 -88.6(3)
N2 Li1 Li3 Li4 -110.3(7)
N7 Li1 Li3 Li4 133.3(4)
N1 Li1 Li3 Li4 -66.2(3)
C27 Li1 Li3 Li4 101.6(3)
C1 Li1 Li3 Li4 -84.6(4)
Li2 Li1 Li3 Li4 -98.9(3)
C25 Li1 Li3 Li4 172.5(3)
C52 O1 Li4 N11 -25.4(6)
C49 O1 Li4 N11 134.3(4)
C52 O1 Li4 N10 -99.1(5)
C49 O1 Li4 N10 60.6(5)
C52 O1 Li4 C26 -62.1(6)
C49 O1 Li4 C26 97.6(5)
C52 O1 Li4 C11 123.2(4)
C49 O1 Li4 C11 -77.1(5)
C52 O1 Li4 N4 149.0(4)
C49 O1 Li4 N4 -51.3(6)
C52 O1 Li4 Li3 -145.1(5)
C49 O1 Li4 Li3 14.6(7)
C26 N11 Li4 O1 -104.7(4)
C43 N11 Li4 O1 87.0(6)
C26 N11 Li4 N10 -2.6(2)
C43 N11 Li4 N10 -170.8(5)
C43 N11 Li4 C26 -168.2(6)
C26 N11 Li4 C11 116.3(5)
C43 N11 Li4 C11 -51.9(8)
C26 N11 Li4 N4 80.8(4)
C43 N11 Li4 N4 -87.5(6)
C26 N11 Li4 Li3 34.5(3)
C43 N11 Li4 Li3 -133.8(5)
C35 N10 Li4 O1 0.3(5)
C26 N10 Li4 O1 114.7(4)
Li3 N10 Li4 O1 -128.5(4)
C35 N10 Li4 N11 -112.0(3)
C26 N10 Li4 N11 2.4(2)
Li3 N10 Li4 N11 119.2(3)
C35 N10 Li4 C26 -114.4(3)
Li3 N10 Li4 C26 116.8(3)
C35 N10 Li4 C11 125.5(4)
C26 N10 Li4 C11 -120.0(4)
Li3 N10 Li4 C11 -3.2(4)
C35 N10 Li4 N4 128.0(3)
C26 N10 Li4 N4 -117.5(3)
Li3 N10 Li4 N4 -0.7(3)
C35 N10 Li4 Li3 128.7(3)
C26 N10 Li4 Li3 -116.8(3)
N11 C26 Li4 O1 93.8(5)
N12 C26 Li4 O1 150(4)
N10 C26 Li4 O1 -82.1(4)
N12 C26 Li4 N11 56(4)
N10 C26 Li4 N11 -175.9(4)
N11 C26 Li4 N10 175.9(4)
N12 C26 Li4 N10 -128(4)
N11 C26 Li4 C11 -93.6(5)
N12 C26 Li4 C11 -38(4)
N10 C26 Li4 C11 90.5(5)
N11 C26 Li4 N4 -114.0(4)
N12 C26 Li4 N4 -58(4)
N10 C26 Li4 N4 70.1(3)
N11 C26 Li4 Li3 -141.4(3)
N12 C26 Li4 Li3 -86(4)
N10 C26 Li4 Li3 42.7(2)
N4 C11 Li4 O1 133.5(4)
C10 C11 Li4 O1 -104.8(4)
C12 C11 Li4 O1 12.5(4)
N4 C11 Li4 N11 -83.1(5)
C10 C11 Li4 N11 38.6(5)
C12 C11 Li4 N11 156.0(4)
N4 C11 Li4 N10 4.9(4)
C10 C11 Li4 N10 126.6(4)
C12 C11 Li4 N10 -116.0(4)
N4 C11 Li4 C26 -40.0(5)
C10 C11 Li4 C26 81.7(5)
C12 C11 Li4 C26 -161.0(5)
C10 C11 Li4 N4 121.7(3)
C12 C11 Li4 N4 -120.9(3)
N4 C11 Li4 Li3 2.7(2)
C10 C11 Li4 Li3 124.4(3)
C12 C11 Li4 Li3 -118.3(3)
C2 N4 Li4 O1 -172.2(4)
C11 N4 Li4 O1 -56.7(4)
Li2 N4 Li4 O1 64.4(5)
Li3 N4 Li4 O1 120.0(4)
C2 N4 Li4 N11 2.0(5)
C11 N4 Li4 N11 117.6(4)
Li2 N4 Li4 N11 -121.3(4)
Li3 N4 Li4 N11 -65.8(4)
C2 N4 Li4 N10 68.4(3)
C11 N4 Li4 N10 -176.0(3)
Li2 N4 Li4 N10 -54.9(4)
Li3 N4 Li4 N10 0.6(2)
C2 N4 Li4 C26 35.9(4)
C11 N4 Li4 C26 151.5(4)
Li2 N4 Li4 C26 -87.4(4)
Li3 N4 Li4 C26 -31.9(3)
C2 N4 Li4 C11 -115.6(3)
Li2 N4 Li4 C11 121.1(4)
Li3 N4 Li4 C11 176.7(3)
C2 N4 Li4 Li3 67.8(3)
C11 N4 Li4 Li3 -176.7(3)
Li2 N4 Li4 Li3 -55.5(3)
N10 Li3 Li4 O1 76.6(5)
N7 Li3 Li4 O1 -2.4(6)
N5 Li3 Li4 O1 -150.2(4)
N4 Li3 Li4 O1 -102.5(5)
C2 Li3 Li4 O1 -130.5(4)
C25 Li3 Li4 O1 -19.5(7)
Li2 Li3 Li4 O1 -72.4(5)
Li1 Li3 Li4 O1 -27.4(5)
N10 Li3 Li4 N11 -53.2(2)
N7 Li3 Li4 N11 -132.2(3)
N5 Li3 Li4 N11 80.0(3)
N4 Li3 Li4 N11 127.7(3)
C2 Li3 Li4 N11 99.7(3)
C25 Li3 Li4 N11 -149.4(3)
Li2 Li3 Li4 N11 157.8(3)
Li1 Li3 Li4 N11 -157.2(3)
N7 Li3 Li4 N10 -79.0(3)
N5 Li3 Li4 N10 133.3(4)
N4 Li3 Li4 N10 -179.1(3)
C2 Li3 Li4 N10 152.9(3)
C25 Li3 Li4 N10 -96.1(4)
Li2 Li3 Li4 N10 -149.0(3)
Li1 Li3 Li4 N10 -104.0(3)
N10 Li3 Li4 C26 -33.92(18)
N7 Li3 Li4 C26 -112.9(3)
N5 Li3 Li4 C26 99.3(3)
N4 Li3 Li4 C26 147.0(3)
C2 Li3 Li4 C26 119.0(2)
C25 Li3 Li4 C26 -130.1(4)
Li2 Li3 Li4 C26 177.1(3)
Li1 Li3 Li4 C26 -137.9(2)
N10 Li3 Li4 C11 177.4(3)
N7 Li3 Li4 C11 98.4(3)
N5 Li3 Li4 C11 -49.4(3)
N4 Li3 Li4 C11 -1.71(16)
C2 Li3 Li4 C11 -29.7(2)
C25 Li3 Li4 C11 81.3(4)
Li2 Li3 Li4 C11 28.4(3)
Li1 Li3 Li4 C11 73.4(2)
N10 Li3 Li4 N4 179.1(3)
N7 Li3 Li4 N4 100.1(3)
N5 Li3 Li4 N4 -47.6(2)
C2 Li3 Li4 N4 -27.98(14)
C25 Li3 Li4 N4 83.0(4)
Li2 Li3 Li4 N4 30.1(2)
Li1 Li3 Li4 N4 75.1(2)
